data_7110158
loop_
_publ_author_name
'Rudiger Bertermann'
'Holger Braunschweig'
'Christopher K. L. Brown'
'Alexander Damme'
'Rian D. Dewhurst'
'Christian Horl'
'Thomas Kramer'
'Ivo Krummenacher'
'Bernd Pfaffinger'
'Krzysztof Radacki'

_publ_section_title
;
 Diverse reactions of N-heterocyclic carbenes with an alkynylborane and
 isolation of a reactive zwitterionic borataallene
;
_journal_name_full Chem.Commun.
_journal_page_first 97
_journal_paper_doi 10.1039/c3cc46947f
_journal_volume 50
_journal_year 2013
_chemical_formula_moiety 'C47 H59 B N2'
_chemical_formula_sum 'C47 H59 B N2'
_chemical_formula_weight 662.77
_chemical_name_common
;
?
;
_chemical_name_systematic
;
?
;
_space_group_IT_number 14
_symmetry_cell_setting monoclinic
_symmetry_space_group_name_Hall '-P 2ybc'
_symmetry_space_group_name_H-M 'P 1 21/c 1'
_atom_sites_solution_hydrogens geom
_atom_sites_solution_primary direct
_atom_sites_solution_secondary difmap
_audit_creation_method SHELXL-97
_cell_angle_alpha 90.00
_cell_angle_beta 100.333(11)
_cell_angle_gamma 90.00
_cell_formula_units_Z 4
_cell_length_a 19.927(9)
_cell_length_b 18.683(10)
_cell_length_c 11.255(6)
_cell_measurement_temperature 100(2)
_cell_volume 4122(4)
_computing_cell_refinement 'Saint+ ver. 7.68A (Bruker AXS)'
_computing_data_collection 'APEX2 ver. 2010.3 (Bruker AXS)'
_computing_data_reduction 'Saint+ ver. 7.68A (Bruker AXS)'
_computing_molecular_graphics 'XP ver. 5.1 (Bruker AXS, 1998)'
_computing_publication_material 'SHELXL-97 (Sheldrick, 2008)'
_computing_structure_refinement 'SHELXL-97 (Sheldrick, 1997)'
_computing_structure_solution 'SHELXS-97 (Sheldrick, 1990)'
_diffrn_ambient_temperature 100(2)
_diffrn_detector_area_resol_mean 8.333
_diffrn_measured_fraction_theta_full 1.000
_diffrn_measured_fraction_theta_max 0.995
_diffrn_measurement_device_type 'Bruker X8-APEX II'
_diffrn_measurement_method '\f and \w scans'
_diffrn_radiation_monochromator 'multi-layer mirror'
_diffrn_radiation_source 'rotating anode'
_diffrn_radiation_type MoK\a
_diffrn_radiation_wavelength 0.71073
_diffrn_reflns_av_R_equivalents 0.0480
_diffrn_reflns_av_sigmaI/netI 0.0534
_diffrn_reflns_limit_h_max 25
_diffrn_reflns_limit_h_min -25
_diffrn_reflns_limit_k_max 22
_diffrn_reflns_limit_k_min -23
_diffrn_reflns_limit_l_max 13
_diffrn_reflns_limit_l_min -14
_diffrn_reflns_number 35318
_diffrn_reflns_theta_full 26.00
_diffrn_reflns_theta_max 26.78
_diffrn_reflns_theta_min 1.04
_exptl_absorpt_coefficient_mu 0.060
_exptl_absorpt_correction_T_max 0.7454
_exptl_absorpt_correction_T_min 0.6437
_exptl_absorpt_correction_type analytical
_exptl_absorpt_process_details 'Sadabs 2008/1 (Bruker 2008)'
_exptl_crystal_colour red
_exptl_crystal_density_diffrn 1.068
_exptl_crystal_density_method 'not measured'
_exptl_crystal_description block
_exptl_crystal_F_000 1440
_exptl_crystal_size_max 0.49
_exptl_crystal_size_mid 0.34
_exptl_crystal_size_min 0.16
_refine_diff_density_max 0.366
_refine_diff_density_min -0.254
_refine_diff_density_rms 0.044
_refine_ls_extinction_method none
_refine_ls_goodness_of_fit_ref 1.036
_refine_ls_hydrogen_treatment constr
_refine_ls_matrix_type full
_refine_ls_number_parameters 464
_refine_ls_number_reflns 8769
_refine_ls_number_restraints 0
_refine_ls_restrained_S_all 1.036
_refine_ls_R_factor_all 0.1036
_refine_ls_R_factor_gt 0.0595
_refine_ls_shift/su_max 0.000
_refine_ls_shift/su_mean 0.000
_refine_ls_structure_factor_coef Fsqd
_refine_ls_weighting_details 'calc w=1/[\s^2^(Fo^2^)+(0.0833P)^2^+1.4122P] where P=(Fo^2^+2Fc^2^)/3'
_refine_ls_weighting_scheme calc
_refine_ls_wR_factor_gt 0.1538
_refine_ls_wR_factor_ref 0.1775
_reflns_number_gt 5573
_reflns_number_total 8769
_reflns_threshold_expression >2sigma(I)
_cod_data_source_file c3cc46947f.txt
_cod_data_source_block 3
_cod_original_sg_symbol_H-M P2(1)/c
_cod_database_code 7110158

loop_
_symmetry_equiv_pos_as_xyz
'x, y, z'
'-x, y+1/2, -z+1/2'
'-x, -y, -z'
'x, -y-1/2, z-1/2'

loop_
_atom_site_label
_atom_site_type_symbol
_atom_site_fract_x
_atom_site_fract_y
_atom_site_fract_z
_atom_site_U_iso_or_equiv
_atom_site_adp_type
_atom_site_occupancy
_atom_site_symmetry_multiplicity
_atom_site_calc_flag
_atom_site_refinement_flags
C1_1 C 0.27834(9) 0.54128(10) 0.57333(18) 0.0264(4) Uani 1 1 d .
N2_1 N 0.24417(7) 0.53282(9) 0.45427(14) 0.0249(4) Uani 1 1 d .
C3_1 C 0.29142(10) 0.53532(12) 0.3758(2) 0.0349(5) Uani 1 1 d .
H3_1 H 0.2808 0.5315 0.2903 0.042 Uiso 1 1 calc R
C4_1 C 0.35335(10) 0.54392(12) 0.4407(2) 0.0351(5) Uani 1 1 d .
H4_1 H 0.3947 0.5465 0.4101 0.042 Uiso 1 1 calc R
N5_1 N 0.34690(8) 0.54844(10) 0.56133(16) 0.0347(4) Uani 1 1 d .
C1_2 C 0.17168(9) 0.53801(10) 0.41523(16) 0.0236(4) Uani 1 1 d .
C2_2 C 0.13204(9) 0.47671(11) 0.42065(17) 0.0255(4) Uani 1 1 d .
C3_2 C 0.06157(10) 0.48377(13) 0.38911(18) 0.0337(5) Uani 1 1 d .
H3_2 H 0.0332 0.4434 0.3942 0.040 Uiso 1 1 calc R
C4_2 C 0.03227(10) 0.54871(14) 0.35047(19) 0.0396(6) Uani 1 1 d .
H4_2 H -0.0160 0.5527 0.3305 0.048 Uiso 1 1 calc R
C5_2 C 0.07246(11) 0.60761(13) 0.34074(19) 0.0383(5) Uani 1 1 d .
H5_2 H 0.0516 0.6514 0.3116 0.046 Uiso 1 1 calc R
C6_2 C 0.14363(10) 0.60399(11) 0.37305(17) 0.0298(5) Uani 1 1 d .
C7_2 C 0.16643(10) 0.40525(11) 0.45554(19) 0.0305(5) Uani 1 1 d .
H7_2 H 0.2052 0.4138 0.5239 0.037 Uiso 1 1 calc R
C8_2 C 0.11900(12) 0.34972(12) 0.4968(2) 0.0421(6) Uani 1 1 d .
H8A_2 H 0.0966 0.3706 0.5595 0.063 Uiso 1 1 calc R
H8B_2 H 0.1456 0.3078 0.5296 0.063 Uiso 1 1 calc R
H8C_2 H 0.0844 0.3352 0.4279 0.063 Uiso 1 1 calc R
C9_2 C 0.19595(14) 0.37418(13) 0.3490(2) 0.0484(6) Uani 1 1 d .
H9A_2 H 0.1589 0.3662 0.2802 0.073 Uiso 1 1 calc R
H9B_2 H 0.2187 0.3286 0.3732 0.073 Uiso 1 1 calc R
H9C_2 H 0.2290 0.4079 0.3258 0.073 Uiso 1 1 calc R
C10_2 C 0.18742(13) 0.66898(12) 0.3601(2) 0.0421(6) Uani 1 1 d .
H10_2 H 0.2362 0.6537 0.3808 0.051 Uiso 1 1 calc R
C11_2 C 0.17707(17) 0.72919(14) 0.4451(2) 0.0631(8) Uani 1 1 d .
H11A_2 H 0.2045 0.7706 0.4299 0.095 Uiso 1 1 calc R
H11B_2 H 0.1912 0.7133 0.5288 0.095 Uiso 1 1 calc R
H11C_2 H 0.1288 0.7426 0.4315 0.095 Uiso 1 1 calc R
C12_2 C 0.17486(16) 0.69513(15) 0.2298(2) 0.0599(8) Uani 1 1 d .
H12A_2 H 0.1835 0.6560 0.1765 0.090 Uiso 1 1 calc R
H12B_2 H 0.2055 0.7352 0.2220 0.090 Uiso 1 1 calc R
H12C_2 H 0.1274 0.7110 0.2070 0.090 Uiso 1 1 calc R
C1_3 C 0.40048(10) 0.55809(13) 0.6636(2) 0.0370(5) Uani 1 1 d .
C2_3 C 0.41892(11) 0.62850(14) 0.7018(2) 0.0470(6) Uani 1 1 d .
C3_3 C 0.46981(13) 0.63693(17) 0.8029(3) 0.0580(7) Uani 1 1 d .
H3_3 H 0.4832 0.6836 0.8310 0.070 Uiso 1 1 calc R
C4_3 C 0.50061(12) 0.57868(18) 0.8619(3) 0.0595(8) Uani 1 1 d .
H4_3 H 0.5359 0.5857 0.9298 0.071 Uiso 1 1 calc R
C5_3 C 0.48213(12) 0.51040(17) 0.8261(3) 0.0576(8) Uani 1 1 d .
H5_3 H 0.5046 0.4709 0.8693 0.069 Uiso 1 1 calc R
C6_3 C 0.42971(11) 0.49816(14) 0.7250(2) 0.0468(6) Uani 1 1 d .
C7_3 C 0.38422(15) 0.69377(15) 0.6386(3) 0.0649(8) Uani 1 1 d .
H7_3 H 0.3464 0.6768 0.5740 0.078 Uiso 1 1 calc R
C8_3 C 0.3537(2) 0.7414(2) 0.7229(5) 0.132(2) Uani 1 1 d .
H8A_3 H 0.3218 0.7137 0.7614 0.198 Uiso 1 1 calc R
H8B_3 H 0.3294 0.7811 0.6772 0.198 Uiso 1 1 calc R
H8C_3 H 0.3901 0.7605 0.7851 0.198 Uiso 1 1 calc R
C9_3 C 0.4334(2) 0.73656(19) 0.5789(4) 0.0983(13) Uani 1 1 d .
H9A_3 H 0.4110 0.7804 0.5441 0.147 Uiso 1 1 calc R
H9B_3 H 0.4476 0.7079 0.5148 0.147 Uiso 1 1 calc R
H9C_3 H 0.4736 0.7491 0.6391 0.147 Uiso 1 1 calc R
C10_3 C 0.40684(13) 0.42398(14) 0.6866(3) 0.0567(7) Uani 1 1 d .
H10_3 H 0.3628 0.4281 0.6282 0.068 Uiso 1 1 calc R
C11_3 C 0.45816(16) 0.38593(18) 0.6217(3) 0.0754(9) Uani 1 1 d .
H11A_3 H 0.4670 0.4156 0.5544 0.113 Uiso 1 1 calc R
H11B_3 H 0.4394 0.3397 0.5906 0.113 Uiso 1 1 calc R
H11C_3 H 0.5009 0.3781 0.6786 0.113 Uiso 1 1 calc R
C12_3 C 0.39329(18) 0.37850(17) 0.7948(3) 0.0834(11) Uani 1 1 d .
H12A_3 H 0.4368 0.3657 0.8457 0.125 Uiso 1 1 calc R
H12B_3 H 0.3687 0.3348 0.7649 0.125 Uiso 1 1 calc R
H12C_3 H 0.3658 0.4062 0.8424 0.125 Uiso 1 1 calc R
C1_4 C 0.25598(10) 0.54191(12) 0.67932(19) 0.0339(5) Uani 1 1 d .
H1_4 H 0.2906 0.5493 0.7481 0.041 Uiso 1 1 calc R
C2_4 C 0.18554(9) 0.53287(11) 0.70732(17) 0.0261(4) Uani 1 1 d .
H2_4 H 0.1641 0.4924 0.6559 0.031 Uiso 1 1 calc R
C1_5 C 0.23113(10) 0.46108(11) 0.92853(18) 0.0275(4) Uani 1 1 d .
C2_5 C 0.21825(11) 0.38670(11) 0.9307(2) 0.0355(5) Uani 1 1 d .
C3_5 C 0.25660(12) 0.34400(13) 1.0184(2) 0.0461(6) Uani 1 1 d .
H3_5 H 0.2474 0.2941 1.0189 0.055 Uiso 1 1 calc R
C4_5 C 0.30804(12) 0.37209(14) 1.1055(2) 0.0459(6) Uani 1 1 d .
C5_5 C 0.32150(11) 0.44452(13) 1.1017(2) 0.0389(6) Uani 1 1 d .
H5_5 H 0.3571 0.4644 1.1597 0.047 Uiso 1 1 calc R
C6_5 C 0.28422(10) 0.48920(12) 1.01506(18) 0.0317(5) Uani 1 1 d .
C7_5 C 0.16187(13) 0.35471(13) 0.8391(2) 0.0515(7) Uani 1 1 d .
H7A_5 H 0.1754 0.3544 0.7596 0.077 Uiso 1 1 calc R
H7B_5 H 0.1204 0.3834 0.8353 0.077 Uiso 1 1 calc R
H7C_5 H 0.1531 0.3056 0.8627 0.077 Uiso 1 1 calc R
C8_5 C 0.34792(14) 0.32494(17) 1.2035(3) 0.0701(9) Uani 1 1 d .
H8A_5 H 0.3736 0.3551 1.2671 0.105 Uiso 1 1 calc R
H8B_5 H 0.3796 0.2948 1.1686 0.105 Uiso 1 1 calc R
H8C_5 H 0.3162 0.2945 1.2380 0.105 Uiso 1 1 calc R
C9_5 C 0.30023(12) 0.56835(13) 1.0162(2) 0.0420(6) Uani 1 1 d .
H9A_5 H 0.3272 0.5815 1.0948 0.063 Uiso 1 1 calc R
H9B_5 H 0.2576 0.5957 1.0021 0.063 Uiso 1 1 calc R
H9C_5 H 0.3263 0.5791 0.9524 0.063 Uiso 1 1 calc R
C1_6 C 0.12121(9) 0.55333(10) 0.87687(17) 0.0258(4) Uani 1 1 d .
C2_6 C 0.09681(9) 0.60152(10) 0.78329(18) 0.0269(4) Uani 1 1 d .
C3_6 C 0.04369(10) 0.64849(11) 0.79177(19) 0.0324(5) Uani 1 1 d .
H3_6 H 0.0274 0.6804 0.7274 0.039 Uiso 1 1 calc R
C4_6 C 0.01480(10) 0.64826(12) 0.8950(2) 0.0359(5) Uani 1 1 d .
C5_6 C 0.03832(10) 0.59998(13) 0.98743(19) 0.0361(5) Uani 1 1 d .
H5_6 H 0.0176 0.5998 1.0571 0.043 Uiso 1 1 calc R
C6_6 C 0.09084(10) 0.55216(12) 0.98158(18) 0.0305(5) Uani 1 1 d .
C7_6 C 0.13563(10) 0.59747(11) 0.68081(18) 0.0307(5) Uani 1 1 d .
H7A_6 H 0.1614 0.6423 0.6755 0.037 Uiso 1 1 calc R
H7B_6 H 0.1039 0.5902 0.6034 0.037 Uiso 1 1 calc R
C8_6 C -0.04000(12) 0.70194(14) 0.9092(2) 0.0510(7) Uani 1 1 d .
H8A_6 H -0.0558 0.7260 0.8319 0.076 Uiso 1 1 calc R
H8B_6 H -0.0213 0.7375 0.9704 0.076 Uiso 1 1 calc R
H8C_6 H -0.0784 0.6771 0.9347 0.076 Uiso 1 1 calc R
C9_6 C 0.11496(11) 0.50147(13) 1.08417(19) 0.0385(5) Uani 1 1 d .
H9A_6 H 0.0841 0.5040 1.1428 0.058 Uiso 1 1 calc R
H9B_6 H 0.1612 0.5148 1.1237 0.058 Uiso 1 1 calc R
H9C_6 H 0.1153 0.4525 1.0529 0.058 Uiso 1 1 calc R
B1_7 B 0.18207(11) 0.51195(12) 0.8425(2) 0.0252(5) Uani 1 1 d .

loop_
_atom_site_aniso_label
_atom_site_aniso_U_11
_atom_site_aniso_U_22
_atom_site_aniso_U_33
_atom_site_aniso_U_23
_atom_site_aniso_U_13
_atom_site_aniso_U_12
C1_1 0.0221(9) 0.0268(11) 0.0298(11) 0.0019(9) 0.0034(8) -0.0024(8)
N2_1 0.0234(8) 0.0300(9) 0.0215(9) 0.0003(7) 0.0047(6) -0.0017(7)
C3_1 0.0317(11) 0.0465(14) 0.0294(12) -0.0005(10) 0.0133(9) -0.0038(9)
C4_1 0.0275(10) 0.0428(13) 0.0378(13) 0.0026(10) 0.0136(9) -0.0042(9)
N5_1 0.0225(8) 0.0512(12) 0.0307(10) 0.0007(9) 0.0055(7) -0.0068(8)
C1_2 0.0244(9) 0.0286(11) 0.0179(10) -0.0013(8) 0.0045(7) 0.0013(8)
C2_2 0.0269(9) 0.0318(11) 0.0189(10) -0.0035(8) 0.0069(8) -0.0018(8)
C3_2 0.0274(10) 0.0493(14) 0.0255(11) -0.0068(10) 0.0077(8) -0.0069(9)
C4_2 0.0248(10) 0.0673(17) 0.0260(12) -0.0029(11) 0.0024(9) 0.0100(10)
C5_2 0.0457(12) 0.0455(14) 0.0234(11) 0.0034(10) 0.0052(9) 0.0221(11)
C6_2 0.0387(11) 0.0320(12) 0.0191(10) -0.0005(9) 0.0056(8) 0.0049(9)
C7_2 0.0379(11) 0.0245(11) 0.0309(11) -0.0009(9) 0.0113(9) -0.0033(8)
C8_2 0.0568(14) 0.0335(13) 0.0382(13) -0.0015(11) 0.0144(11) -0.0137(11)
C9_2 0.0739(17) 0.0300(13) 0.0494(15) 0.0009(11) 0.0325(13) 0.0053(12)
C10_2 0.0620(15) 0.0257(12) 0.0384(13) 0.0061(10) 0.0079(11) 0.0011(10)
C11_2 0.116(3) 0.0335(15) 0.0405(15) 0.0000(12) 0.0163(16) -0.0085(15)
C12_2 0.097(2) 0.0443(16) 0.0418(15) 0.0059(13) 0.0218(15) -0.0097(15)
C1_3 0.0230(9) 0.0519(15) 0.0357(12) 0.0075(11) 0.0042(9) -0.0034(9)
C2_3 0.0333(11) 0.0558(16) 0.0489(15) 0.0014(13) -0.0006(11) -0.0155(11)
C3_3 0.0427(14) 0.0657(19) 0.0622(18) -0.0010(15) -0.0002(13) -0.0133(13)
C4_3 0.0323(12) 0.081(2) 0.0608(18) -0.0021(16) -0.0025(12) -0.0117(13)
C5_3 0.0387(13) 0.075(2) 0.0577(17) 0.0226(16) 0.0046(12) 0.0114(13)
C6_3 0.0287(11) 0.0546(16) 0.0582(16) 0.0076(13) 0.0109(11) 0.0030(10)
C7_3 0.0644(17) 0.0414(16) 0.081(2) 0.0105(16) -0.0088(16) -0.0179(13)
C8_3 0.132(4) 0.111(3) 0.179(5) 0.066(3) 0.095(4) 0.062(3)
C9_3 0.126(3) 0.073(2) 0.112(3) 0.032(2) 0.065(3) 0.012(2)
C10_3 0.0425(13) 0.0505(16) 0.080(2) 0.0049(15) 0.0173(13) 0.0112(12)
C11_3 0.0688(19) 0.068(2) 0.098(3) 0.0052(19) 0.0398(18) 0.0118(16)
C12_3 0.100(2) 0.0498(19) 0.116(3) 0.0014(19) 0.063(2) 0.0012(17)
C1_4 0.0248(9) 0.0529(14) 0.0231(11) -0.0007(10) 0.0016(8) -0.0056(9)
C2_4 0.0271(9) 0.0285(11) 0.0228(10) -0.0012(9) 0.0047(8) -0.0005(8)
C1_5 0.0309(10) 0.0298(11) 0.0239(10) -0.0002(9) 0.0109(8) 0.0043(8)
C2_5 0.0421(12) 0.0311(12) 0.0366(12) 0.0015(10) 0.0160(10) 0.0038(9)
C3_5 0.0537(14) 0.0337(13) 0.0560(16) 0.0136(12) 0.0233(13) 0.0111(11)
C4_5 0.0443(13) 0.0531(16) 0.0439(14) 0.0180(12) 0.0177(11) 0.0223(12)
C5_5 0.0322(11) 0.0547(16) 0.0298(12) 0.0006(11) 0.0058(9) 0.0146(10)
C6_5 0.0304(10) 0.0383(12) 0.0269(11) -0.0001(10) 0.0068(9) 0.0097(9)
C7_5 0.0665(16) 0.0310(13) 0.0566(17) -0.0011(12) 0.0097(13) -0.0097(12)
C8_5 0.0580(16) 0.083(2) 0.072(2) 0.0407(18) 0.0199(15) 0.0345(16)
C9_5 0.0390(12) 0.0418(14) 0.0406(14) -0.0064(11) -0.0052(10) 0.0015(10)
C1_6 0.0268(9) 0.0272(11) 0.0230(10) -0.0046(9) 0.0033(8) -0.0012(8)
C2_6 0.0292(10) 0.0256(11) 0.0247(11) -0.0070(9) 0.0014(8) -0.0018(8)
C3_6 0.0335(11) 0.0301(11) 0.0314(12) -0.0050(10) -0.0002(9) 0.0043(9)
C4_6 0.0311(10) 0.0383(13) 0.0373(13) -0.0120(11) 0.0031(9) 0.0038(9)
C5_6 0.0316(10) 0.0498(14) 0.0278(11) -0.0098(11) 0.0080(9) 0.0030(10)
C6_6 0.0284(10) 0.0402(13) 0.0230(11) -0.0060(9) 0.0047(8) -0.0008(9)
C7_6 0.0361(11) 0.0302(11) 0.0255(11) 0.0010(9) 0.0048(9) 0.0014(9)
C8_6 0.0466(13) 0.0527(16) 0.0542(16) -0.0159(13) 0.0108(12) 0.0155(12)
C9_6 0.0364(11) 0.0552(15) 0.0262(11) 0.0008(11) 0.0115(9) 0.0042(10)
B1_7 0.0252(10) 0.0255(12) 0.0248(12) -0.0076(10) 0.0038(9) -0.0052(9)

loop_
_atom_type_symbol
_atom_type_description
_atom_type_scat_dispersion_real
_atom_type_scat_dispersion_imag
_atom_type_scat_source
C C 0.0033 0.0016 'International Tables Vol C Tables 4.2.6.8 and 6.1.1.4'
H H 0.0000 0.0000 'International Tables Vol C Tables 4.2.6.8 and 6.1.1.4'
B B 0.0013 0.0007 'International Tables Vol C Tables 4.2.6.8 and 6.1.1.4'
N N 0.0061 0.0033 'International Tables Vol C Tables 4.2.6.8 and 6.1.1.4'

loop_
_exptl_crystal_face_index_h
_exptl_crystal_face_index_k
_exptl_crystal_face_index_l
_exptl_crystal_face_perp_dist
0.00 -1.00 -1.00 0.1670
0.00 1.00 1.00 0.1630
1.00 -1.00 -1.00 0.1450
-1.00 -1.00 -1.00 0.1690
-1.00 1.00 0.00 0.1660
1.00 -1.00 0.00 0.0800
-1.00 0.00 -1.00 0.1970
1.00 0.00 1.00 0.1690
1.00 -1.00 1.00 0.1730
0.00 1.00 0.00 0.1720
0.00 -1.00 0.00 0.0950
0.00 0.00 1.00 0.1970
0.00 0.00 -1.00 0.2390
1.00 1.00 -1.00 0.2570
-1.00 -1.00 1.00 0.2050
1.00 0.00 0.00 0.0480
-1.00 0.00 0.00 0.0780
2.00 1.00 0.00 0.0880
-2.00 -1.00 0.00 0.1090

loop_
_geom_angle_atom_site_label_1
_geom_angle_atom_site_label_2
_geom_angle_atom_site_label_3
_geom_angle
C1_4 C1_1 N2_1 131.93(17)
C1_4 C1_1 N5_1 124.55(18)
N2_1 C1_1 N5_1 103.51(16)
C1_1 N2_1 C3_1 109.45(16)
C1_1 N2_1 C1_2 125.14(15)
C3_1 N2_1 C1_2 123.88(16)
C4_1 C3_1 N2_1 108.73(19)
C4_1 C3_1 H3_1 125.6
N2_1 C3_1 H3_1 125.6
C3_1 C4_1 N5_1 107.78(17)
C3_1 C4_1 H4_1 126.1
N5_1 C4_1 H4_1 126.1
C4_1 N5_1 C1_1 110.52(16)
C4_1 N5_1 C1_3 127.30(16)
C1_1 N5_1 C1_3 122.17(17)
C2_2 C1_2 C6_2 122.77(18)
C2_2 C1_2 N2_1 118.45(17)
C6_2 C1_2 N2_1 118.78(17)
C3_2 C2_2 C1_2 117.58(19)
C3_2 C2_2 C7_2 122.48(18)
C1_2 C2_2 C7_2 119.90(17)
C4_2 C3_2 C2_2 120.9(2)
C4_2 C3_2 H3_2 119.6
C2_2 C3_2 H3_2 119.6
C5_2 C4_2 C3_2 120.51(19)
C5_2 C4_2 H4_2 119.7
C3_2 C4_2 H4_2 119.7
C4_2 C5_2 C6_2 121.1(2)
C4_2 C5_2 H5_2 119.4
C6_2 C5_2 H5_2 119.4
C1_2 C6_2 C5_2 117.01(19)
C1_2 C6_2 C10_2 122.37(18)
C5_2 C6_2 C10_2 120.6(2)
C2_2 C7_2 C8_2 113.54(17)
C2_2 C7_2 C9_2 110.33(17)
C8_2 C7_2 C9_2 108.88(18)
C2_2 C7_2 H7_2 108.0
C8_2 C7_2 H7_2 108.0
C9_2 C7_2 H7_2 108.0
C7_2 C8_2 H8A_2 109.5
C7_2 C8_2 H8B_2 109.5
H8A_2 C8_2 H8B_2 109.5
C7_2 C8_2 H8C_2 109.5
H8A_2 C8_2 H8C_2 109.5
H8B_2 C8_2 H8C_2 109.5
C7_2 C9_2 H9A_2 109.5
C7_2 C9_2 H9B_2 109.5
H9A_2 C9_2 H9B_2 109.5
C7_2 C9_2 H9C_2 109.5
H9A_2 C9_2 H9C_2 109.5
H9B_2 C9_2 H9C_2 109.5
C11_2 C10_2 C6_2 112.8(2)
C11_2 C10_2 C12_2 110.6(2)
C6_2 C10_2 C12_2 110.6(2)
C11_2 C10_2 H10_2 107.5
C6_2 C10_2 H10_2 107.5
C12_2 C10_2 H10_2 107.5
C10_2 C11_2 H11A_2 109.5
C10_2 C11_2 H11B_2 109.5
H11A_2 C11_2 H11B_2 109.5
C10_2 C11_2 H11C_2 109.5
H11A_2 C11_2 H11C_2 109.5
H11B_2 C11_2 H11C_2 109.5
C10_2 C12_2 H12A_2 109.5
C10_2 C12_2 H12B_2 109.5
H12A_2 C12_2 H12B_2 109.5
C10_2 C12_2 H12C_2 109.5
H12A_2 C12_2 H12C_2 109.5
H12B_2 C12_2 H12C_2 109.5
C6_3 C1_3 C2_3 122.5(2)
C6_3 C1_3 N5_1 118.9(2)
C2_3 C1_3 N5_1 118.5(2)
C3_3 C2_3 C1_3 117.8(2)
C3_3 C2_3 C7_3 119.8(2)
C1_3 C2_3 C7_3 122.3(2)
C4_3 C3_3 C2_3 120.5(3)
C4_3 C3_3 H3_3 119.8
C2_3 C3_3 H3_3 119.8
C3_3 C4_3 C5_3 121.8(3)
C3_3 C4_3 H4_3 119.1
C5_3 C4_3 H4_3 119.1
C4_3 C5_3 C6_3 120.5(3)
C4_3 C5_3 H5_3 119.8
C6_3 C5_3 H5_3 119.8
C1_3 C6_3 C5_3 116.9(2)
C1_3 C6_3 C10_3 121.6(2)
C5_3 C6_3 C10_3 121.5(2)
C8_3 C7_3 C9_3 109.6(3)
C8_3 C7_3 C2_3 112.5(3)
C9_3 C7_3 C2_3 110.9(3)
C8_3 C7_3 H7_3 107.9
C9_3 C7_3 H7_3 107.9
C2_3 C7_3 H7_3 107.9
C7_3 C8_3 H8A_3 109.5
C7_3 C8_3 H8B_3 109.5
H8A_3 C8_3 H8B_3 109.5
C7_3 C8_3 H8C_3 109.5
H8A_3 C8_3 H8C_3 109.5
H8B_3 C8_3 H8C_3 109.5
C7_3 C9_3 H9A_3 109.5
C7_3 C9_3 H9B_3 109.5
H9A_3 C9_3 H9B_3 109.5
C7_3 C9_3 H9C_3 109.5
H9A_3 C9_3 H9C_3 109.5
H9B_3 C9_3 H9C_3 109.5
C6_3 C10_3 C11_3 111.8(2)
C6_3 C10_3 C12_3 111.6(3)
C11_3 C10_3 C12_3 110.2(2)
C6_3 C10_3 H10_3 107.7
C11_3 C10_3 H10_3 107.7
C12_3 C10_3 H10_3 107.7
C10_3 C11_3 H11A_3 109.5
C10_3 C11_3 H11B_3 109.5
H11A_3 C11_3 H11B_3 109.5
C10_3 C11_3 H11C_3 109.5
H11A_3 C11_3 H11C_3 109.5
H11B_3 C11_3 H11C_3 109.5
C10_3 C12_3 H12A_3 109.5
C10_3 C12_3 H12B_3 109.5
H12A_3 C12_3 H12B_3 109.5
C10_3 C12_3 H12C_3 109.5
H12A_3 C12_3 H12C_3 109.5
H12B_3 C12_3 H12C_3 109.5
C1_1 C1_4 C2_4 130.93(19)
C1_1 C1_4 H1_4 114.5
C2_4 C1_4 H1_4 114.5
C1_4 C2_4 C7_6 117.45(17)
C1_4 C2_4 B1_7 115.63(16)
C7_6 C2_4 B1_7 103.81(15)
C1_4 C2_4 H2_4 106.4
C7_6 C2_4 H2_4 106.4
B1_7 C2_4 H2_4 106.4
C6_5 C1_5 C2_5 118.16(19)
C6_5 C1_5 B1_7 120.68(18)
C2_5 C1_5 B1_7 120.75(18)
C3_5 C2_5 C1_5 119.9(2)
C3_5 C2_5 C7_5 120.5(2)
C1_5 C2_5 C7_5 119.6(2)
C2_5 C3_5 C4_5 121.9(2)
C2_5 C3_5 H3_5 119.1
C4_5 C3_5 H3_5 119.1
C5_5 C4_5 C3_5 118.1(2)
C5_5 C4_5 C8_5 120.7(3)
C3_5 C4_5 C8_5 121.1(3)
C4_5 C5_5 C6_5 121.8(2)
C4_5 C5_5 H5_5 119.1
C6_5 C5_5 H5_5 119.1
C5_5 C6_5 C1_5 120.1(2)
C5_5 C6_5 C9_5 119.7(2)
C1_5 C6_5 C9_5 120.19(19)
C2_5 C7_5 H7A_5 109.5
C2_5 C7_5 H7B_5 109.5
H7A_5 C7_5 H7B_5 109.5
C2_5 C7_5 H7C_5 109.5
H7A_5 C7_5 H7C_5 109.5
H7B_5 C7_5 H7C_5 109.5
C4_5 C8_5 H8A_5 109.5
C4_5 C8_5 H8B_5 109.5
H8A_5 C8_5 H8B_5 109.5
C4_5 C8_5 H8C_5 109.5
H8A_5 C8_5 H8C_5 109.5
H8B_5 C8_5 H8C_5 109.5
C6_5 C9_5 H9A_5 109.5
C6_5 C9_5 H9B_5 109.5
H9A_5 C9_5 H9B_5 109.5
C6_5 C9_5 H9C_5 109.5
H9A_5 C9_5 H9C_5 109.5
H9B_5 C9_5 H9C_5 109.5
C2_6 C1_6 C6_6 119.42(17)
C2_6 C1_6 B1_7 108.33(17)
C6_6 C1_6 B1_7 132.20(19)
C3_6 C2_6 C1_6 121.20(18)
C3_6 C2_6 C7_6 125.99(19)
C1_6 C2_6 C7_6 112.77(17)
C4_6 C3_6 C2_6 119.4(2)
C4_6 C3_6 H3_6 120.3
C2_6 C3_6 H3_6 120.3
C3_6 C4_6 C5_6 119.56(19)
C3_6 C4_6 C8_6 120.2(2)
C5_6 C4_6 C8_6 120.2(2)
C6_6 C5_6 C4_6 122.51(19)
C6_6 C5_6 H5_6 118.7
C4_6 C5_6 H5_6 118.7
C5_6 C6_6 C1_6 117.9(2)
C5_6 C6_6 C9_6 120.62(18)
C1_6 C6_6 C9_6 121.49(18)
C2_6 C7_6 C2_4 106.92(16)
C2_6 C7_6 H7A_6 110.3
C2_4 C7_6 H7A_6 110.3
C2_6 C7_6 H7B_6 110.3
C2_4 C7_6 H7B_6 110.3
H7A_6 C7_6 H7B_6 108.6
C4_6 C8_6 H8A_6 109.5
C4_6 C8_6 H8B_6 109.5
H8A_6 C8_6 H8B_6 109.5
C4_6 C8_6 H8C_6 109.5
H8A_6 C8_6 H8C_6 109.5
H8B_6 C8_6 H8C_6 109.5
C6_6 C9_6 H9A_6 109.5
C6_6 C9_6 H9B_6 109.5
H9A_6 C9_6 H9B_6 109.5
C6_6 C9_6 H9C_6 109.5
H9A_6 C9_6 H9C_6 109.5
H9B_6 C9_6 H9C_6 109.5
C1_6 B1_7 C1_5 125.38(18)
C1_6 B1_7 C2_4 106.78(17)
C1_5 B1_7 C2_4 127.82(17)

loop_
_geom_bond_atom_site_label_1
_geom_bond_atom_site_label_2
_geom_bond_distance
C1_1 C1_4 1.346(3)
C1_1 N2_1 1.399(3)
C1_1 N5_1 1.403(2)
N2_1 C3_1 1.402(2)
N2_1 C1_2 1.436(2)
C3_1 C4_1 1.326(3)
C3_1 H3_1 0.9500
C4_1 N5_1 1.389(3)
C4_1 H4_1 0.9500
N5_1 C1_3 1.434(3)
C1_2 C2_2 1.399(3)
C1_2 C6_2 1.401(3)
C2_2 C3_2 1.392(3)
C2_2 C7_2 1.520(3)
C3_2 C4_2 1.382(3)
C3_2 H3_2 0.9500
C4_2 C5_2 1.377(3)
C4_2 H4_2 0.9500
C5_2 C6_2 1.401(3)
C5_2 H5_2 0.9500
C6_2 C10_2 1.517(3)
C7_2 C8_2 1.531(3)
C7_2 C9_2 1.541(3)
C7_2 H7_2 1.0000
C8_2 H8A_2 0.9800
C8_2 H8B_2 0.9800
C8_2 H8C_2 0.9800
C9_2 H9A_2 0.9800
C9_2 H9B_2 0.9800
C9_2 H9C_2 0.9800
C10_2 C11_2 1.514(3)
C10_2 C12_2 1.524(3)
C10_2 H10_2 1.0000
C11_2 H11A_2 0.9800
C11_2 H11B_2 0.9800
C11_2 H11C_2 0.9800
C12_2 H12A_2 0.9800
C12_2 H12B_2 0.9800
C12_2 H12C_2 0.9800
C1_3 C6_3 1.388(3)
C1_3 C2_3 1.412(3)
C2_3 C3_3 1.391(4)
C2_3 C7_3 1.515(4)
C3_3 C4_3 1.362(4)
C3_3 H3_3 0.9500
C4_3 C5_3 1.368(4)
C4_3 H4_3 0.9500
C5_3 C6_3 1.418(4)
C5_3 H5_3 0.9500
C6_3 C10_3 1.498(4)
C7_3 C8_3 1.507(5)
C7_3 C9_3 1.513(4)
C7_3 H7_3 1.0000
C8_3 H8A_3 0.9800
C8_3 H8B_3 0.9800
C8_3 H8C_3 0.9800
C9_3 H9A_3 0.9800
C9_3 H9B_3 0.9800
C9_3 H9C_3 0.9800
C10_3 C11_3 1.534(4)
C10_3 C12_3 1.548(4)
C10_3 H10_3 1.0000
C11_3 H11A_3 0.9800
C11_3 H11B_3 0.9800
C11_3 H11C_3 0.9800
C12_3 H12A_3 0.9800
C12_3 H12B_3 0.9800
C12_3 H12C_3 0.9800
C1_4 C2_4 1.502(3)
C1_4 H1_4 0.9500
C2_4 C7_6 1.558(3)
C2_4 B1_7 1.584(3)
C2_4 H2_4 1.0000
C1_5 C6_5 1.405(3)
C1_5 C2_5 1.414(3)
C1_5 B1_7 1.568(3)
C2_5 C3_5 1.387(3)
C2_5 C7_5 1.506(3)
C3_5 C4_5 1.388(4)
C3_5 H3_5 0.9500
C4_5 C5_5 1.382(4)
C4_5 C8_5 1.520(3)
C5_5 C6_5 1.393(3)
C5_5 H5_5 0.9500
C6_5 C9_5 1.512(3)
C7_5 H7A_5 0.9800
C7_5 H7B_5 0.9800
C7_5 H7C_5 0.9800
C8_5 H8A_5 0.9800
C8_5 H8B_5 0.9800
C8_5 H8C_5 0.9800
C9_5 H9A_5 0.9800
C9_5 H9B_5 0.9800
C9_5 H9C_5 0.9800
C1_6 C2_6 1.405(3)
C1_6 C6_6 1.418(3)
C1_6 B1_7 1.545(3)
C2_6 C3_6 1.391(3)
C2_6 C7_6 1.502(3)
C3_6 C4_6 1.386(3)
C3_6 H3_6 0.9500
C4_6 C5_6 1.393(3)
C4_6 C8_6 1.512(3)
C5_6 C6_6 1.386(3)
C5_6 H5_6 0.9500
C6_6 C9_6 1.504(3)
C7_6 H7A_6 0.9900
C7_6 H7B_6 0.9900
C8_6 H8A_6 0.9800
C8_6 H8B_6 0.9800
C8_6 H8C_6 0.9800
C9_6 H9A_6 0.9800
C9_6 H9B_6 0.9800
C9_6 H9C_6 0.9800

loop_
_geom_torsion_atom_site_label_1
_geom_torsion_atom_site_label_2
_geom_torsion_atom_site_label_3
_geom_torsion_atom_site_label_4
_geom_torsion
C1_4 C1_1 N2_1 C3_1 -179.2(2)
N5_1 C1_1 N2_1 C3_1 -0.2(2)
C1_4 C1_1 N2_1 C1_2 14.6(3)
N5_1 C1_1 N2_1 C1_2 -166.51(17)
C1_1 N2_1 C3_1 C4_1 0.9(2)
C1_2 N2_1 C3_1 C4_1 167.34(19)
N2_1 C3_1 C4_1 N5_1 -1.1(3)
C3_1 C4_1 N5_1 C1_1 1.0(3)
C3_1 C4_1 N5_1 C1_3 -179.8(2)
C1_4 C1_1 N5_1 C4_1 178.6(2)
N2_1 C1_1 N5_1 C4_1 -0.4(2)
C1_4 C1_1 N5_1 C1_3 -0.7(3)
N2_1 C1_1 N5_1 C1_3 -179.72(19)
C1_1 N2_1 C1_2 C2_2 -86.7(2)
C3_1 N2_1 C1_2 C2_2 109.0(2)
C1_1 N2_1 C1_2 C6_2 93.5(2)
C3_1 N2_1 C1_2 C6_2 -70.8(2)
C6_2 C1_2 C2_2 C3_2 -3.9(3)
N2_1 C1_2 C2_2 C3_2 176.34(16)
C6_2 C1_2 C2_2 C7_2 173.92(17)
N2_1 C1_2 C2_2 C7_2 -5.9(3)
C1_2 C2_2 C3_2 C4_2 1.9(3)
C7_2 C2_2 C3_2 C4_2 -175.85(18)
C2_2 C3_2 C4_2 C5_2 1.0(3)
C3_2 C4_2 C5_2 C6_2 -2.0(3)
C2_2 C1_2 C6_2 C5_2 2.9(3)
N2_1 C1_2 C6_2 C5_2 -177.32(17)
C2_2 C1_2 C6_2 C10_2 -176.07(19)
N2_1 C1_2 C6_2 C10_2 3.7(3)
C4_2 C5_2 C6_2 C1_2 0.1(3)
C4_2 C5_2 C6_2 C10_2 179.1(2)
C3_2 C2_2 C7_2 C8_2 -20.9(3)
C1_2 C2_2 C7_2 C8_2 161.42(18)
C3_2 C2_2 C7_2 C9_2 101.6(2)
C1_2 C2_2 C7_2 C9_2 -76.0(2)
C1_2 C6_2 C10_2 C11_2 -114.5(2)
C5_2 C6_2 C10_2 C11_2 66.6(3)
C1_2 C6_2 C10_2 C12_2 121.0(2)
C5_2 C6_2 C10_2 C12_2 -57.9(3)
C4_1 N5_1 C1_3 C6_3 -93.3(3)
C1_1 N5_1 C1_3 C6_3 85.8(3)
C4_1 N5_1 C1_3 C2_3 90.1(3)
C1_1 N5_1 C1_3 C2_3 -90.8(3)
C6_3 C1_3 C2_3 C3_3 2.0(3)
N5_1 C1_3 C2_3 C3_3 178.4(2)
C6_3 C1_3 C2_3 C7_3 -176.6(2)
N5_1 C1_3 C2_3 C7_3 -0.1(3)
C1_3 C2_3 C3_3 C4_3 0.3(4)
C7_3 C2_3 C3_3 C4_3 178.8(3)
C2_3 C3_3 C4_3 C5_3 -1.3(4)
C3_3 C4_3 C5_3 C6_3 0.1(4)
C2_3 C1_3 C6_3 C5_3 -3.0(3)
N5_1 C1_3 C6_3 C5_3 -179.5(2)
C2_3 C1_3 C6_3 C10_3 176.8(2)
N5_1 C1_3 C6_3 C10_3 0.3(3)
C4_3 C5_3 C6_3 C1_3 2.0(4)
C4_3 C5_3 C6_3 C10_3 -177.8(2)
C3_3 C2_3 C7_3 C8_3 -55.4(4)
C1_3 C2_3 C7_3 C8_3 123.0(3)
C3_3 C2_3 C7_3 C9_3 67.6(4)
C1_3 C2_3 C7_3 C9_3 -113.9(3)
C1_3 C6_3 C10_3 C11_3 104.5(3)
C5_3 C6_3 C10_3 C11_3 -75.7(3)
C1_3 C6_3 C10_3 C12_3 -131.5(3)
C5_3 C6_3 C10_3 C12_3 48.3(3)
N2_1 C1_1 C1_4 C2_4 0.7(4)
N5_1 C1_1 C1_4 C2_4 -178.0(2)
C1_1 C1_4 C2_4 C7_6 -75.9(3)
C1_1 C1_4 C2_4 B1_7 160.9(2)
C6_5 C1_5 C2_5 C3_5 1.5(3)
B1_7 C1_5 C2_5 C3_5 -171.25(19)
C6_5 C1_5 C2_5 C7_5 -179.84(19)
B1_7 C1_5 C2_5 C7_5 7.4(3)
C1_5 C2_5 C3_5 C4_5 -0.1(3)
C7_5 C2_5 C3_5 C4_5 -178.8(2)
C2_5 C3_5 C4_5 C5_5 -1.3(3)
C2_5 C3_5 C4_5 C8_5 177.9(2)
C3_5 C4_5 C5_5 C6_5 1.2(3)
C8_5 C4_5 C5_5 C6_5 -178.0(2)
C4_5 C5_5 C6_5 C1_5 0.2(3)
C4_5 C5_5 C6_5 C9_5 178.9(2)
C2_5 C1_5 C6_5 C5_5 -1.5(3)
B1_7 C1_5 C6_5 C5_5 171.20(17)
C2_5 C1_5 C6_5 C9_5 179.72(18)
B1_7 C1_5 C6_5 C9_5 -7.5(3)
C6_6 C1_6 C2_6 C3_6 0.5(3)
B1_7 C1_6 C2_6 C3_6 -177.16(18)
C6_6 C1_6 C2_6 C7_6 178.34(18)
B1_7 C1_6 C2_6 C7_6 0.7(2)
C1_6 C2_6 C3_6 C4_6 0.7(3)
C7_6 C2_6 C3_6 C4_6 -176.91(19)
C2_6 C3_6 C4_6 C5_6 -1.4(3)
C2_6 C3_6 C4_6 C8_6 176.2(2)
C3_6 C4_6 C5_6 C6_6 1.0(3)
C8_6 C4_6 C5_6 C6_6 -176.6(2)
C4_6 C5_6 C6_6 C1_6 0.1(3)
C4_6 C5_6 C6_6 C9_6 179.4(2)
C2_6 C1_6 C6_6 C5_6 -0.8(3)
B1_7 C1_6 C6_6 C5_6 176.1(2)
C2_6 C1_6 C6_6 C9_6 179.85(19)
B1_7 C1_6 C6_6 C9_6 -3.2(3)
C3_6 C2_6 C7_6 C2_4 -175.38(19)
C1_6 C2_6 C7_6 C2_4 6.8(2)
C1_4 C2_4 C7_6 C2_6 -140.05(18)
B1_7 C2_4 C7_6 C2_6 -11.0(2)
C2_6 C1_6 B1_7 C1_5 170.59(18)
C6_6 C1_6 B1_7 C1_5 -6.6(3)
C2_6 C1_6 B1_7 C2_4 -7.9(2)
C6_6 C1_6 B1_7 C2_4 174.9(2)
C6_5 C1_5 B1_7 C1_6 -79.4(3)
C2_5 C1_5 B1_7 C1_6 93.1(2)
C6_5 C1_5 B1_7 C2_4 98.7(2)
C2_5 C1_5 B1_7 C2_4 -88.7(2)
C1_4 C2_4 B1_7 C1_6 141.59(18)
C7_6 C2_4 B1_7 C1_6 11.5(2)
C1_4 C2_4 B1_7 C1_5 -36.8(3)
C7_6 C2_4 B1_7 C1_5 -166.95(19)
